data_2018660
loop_
_publ_author_name
'Al-Ktaifani, Mahmoud'
'Rukiah, Mwaffak'

_publ_section_title
;
 1,1'-Methylenedipyridinium tetrachloridocuprate(II) and
 bis[tetrachloridoaurate(III)] hybrid salts by X-ray powder diffraction
;
_journal_coeditor_code SK3441
_journal_issue 9
_journal_name_full 'Acta Crystallographica Section C'
_journal_page_first m246
_journal_page_last m250
_journal_paper_doi 10.1107/S0108270112031885
_journal_volume 68
_journal_year 2012
_chemical_formula_iupac '(C11 H12 N2) [Au Cl4]2'
_chemical_formula_moiety 'C11 H12 N2 2+ , 2(Au Cl4 -)'
_chemical_formula_sum 'C11 H12 Au2 Cl8 N2'
_chemical_formula_weight 849.79
_chemical_name_systematic
;
1,1'-methylenedipyridinium bis[tetrachloridoaurate(III)]
;
_space_group_IT_number 46
_symmetry_cell_setting orthorhombic
_symmetry_space_group_name_Hall 'I 2 -2a'
_symmetry_space_group_name_H-M 'I m a 2'
_cell_angle_alpha 90.0
_cell_angle_beta 90.0
_cell_angle_gamma 90.0
_cell_formula_units_Z 4
_cell_length_a 15.61545(11)
_cell_length_b 17.6525(3)
_cell_length_c 7.56300(6)
_cell_measurement_temperature 298
_cell_volume 2084.75(4)
_computing_cell_refinement 'GSAS (Larson & Von Dreele, 2004)'
_computing_data_collection 'WinXPOW (Stoe & Cie, 1999)'
_computing_data_reduction 'WinXPOW (Stoe & Cie, 1999)'
_computing_molecular_graphics 'ORTEP-3 (Farrugia, 1997)'
_computing_publication_material 'publCIF (Westrip, 2010)'
_computing_structure_refinement 'GSAS (Larson & Von Dreele, 2004)'
_computing_structure_solution 'FOX (Favre-Nicolin & \<Cern\'y, 2002)'
_diffrn_ambient_temperature 298
_diffrn_measurement_device_type 'Stoe Stadi-P Transmission'
_diffrn_radiation_monochromator 'curved Ge(111)'
_diffrn_radiation_type 'Cu K\a~1~'
_diffrn_radiation_wavelength 1.5406
_exptl_absorpt_coefficient_mu 35.508
_exptl_absorpt_correction_T_max 0.30712
_exptl_absorpt_correction_T_min 0.18056
_exptl_absorpt_correction_type cylinder
_exptl_absorpt_process_details '(GSAS; Larson & Von Dreele, 2004)'
_exptl_crystal_density_diffrn 2.707
_exptl_crystal_F_000 1544
_pd_calc_method 'Rietveld Refinement'
_pd_char_colour Yellow
_pd_char_particle_morphology 'Fine powder'
_pd_instr_dist_mono/spec 130
_pd_instr_dist_spec/detc 173
_pd_instr_dist_src/mono 260
_pd_instr_location
;
Chemistry Department
Atomic Energy Commission
Damascus
PO Box 6091
Syrian Arab Republic
;
_pd_meas_2theta_range_inc 0.02
_pd_meas_2theta_range_max 91.98
_pd_meas_2theta_range_min 5.0
_pd_meas_number_of_points 4350
_pd_meas_scan_method step
_pd_phase_name C11H12N2.2(AuCl4)
_pd_proc_2theta_range_inc 0.02
_pd_proc_2theta_range_max 91.98858
_pd_proc_2theta_range_min 5.00858
_pd_proc_info_datetime 2012-03-11T12:26:39
_pd_proc_ls_background_function
;   GSAS Background function number 1 with 20 terms.
 Shifted Chebyshev function of 1st kind
      1:    2249.30     2:   -2057.31     3:    1081.89     4:   -319.563
      5:    41.2634     6:    143.494     7:   -127.983     8:    17.1685
      9:    19.1074    10:    18.8027    11:   -64.6250    12:    53.3320
     13:   -21.3102    14:   -12.9331    15:    20.9392    16:   -11.0088
     17:   0.222426    18:    8.10512    19:   -19.3986    20:   -19.1439
;
_pd_proc_ls_peak_cutoff 0.00100
_pd_proc_ls_profile_function
;
CW Profile function number 4 with  18 terms
Pseudo-Voigt profile coefficients as parameterized in (Thompson <i>et al.</i>,
1987.
Asymmetry correction of Finger <i>et al.</i>(Finger <i>et al.</i>,
1994).
Microstrain broadening by Stephens(Stephens, 1999).
Peak tails are ignored  where the intensity is below 0.0010 times the peak
 Aniso. broadening axis   0.0   0.0   1.0
;
_pd_proc_ls_prof_R_factor 0.0323
_pd_proc_ls_prof_wR_expected 0.0169
_pd_proc_ls_prof_wR_factor 0.0433
_pd_proc_number_of_points 4350
_pd_spec_mounting
;
  powder loaded between two Mylar foils
;
_pd_spec_mount_mode transmission
_pd_spec_shape flat_sheet
_pd_spec_size_axial 8
_pd_spec_size_equat 8
_refine_diff_density_max 0.594
_refine_diff_density_min -0.538
_refine_ls_goodness_of_fit_all 2.60
_refine_ls_hydrogen_treatment noref
_refine_ls_matrix_type full
_refine_ls_number_parameters 106
_refine_ls_number_restraints 26
_refine_ls_shift/su_max 0.01
_refine_ls_shift/su_mean 0.00
_reflns_number_total 516
_cod_data_source_file sk3441.cif
_cod_data_source_block II
_cod_original_cell_volume 2084.76(4)
_cod_database_code 2018660

loop_
_symmetry_equiv_pos_site_id
_symmetry_equiv_pos_as_xyz
1 +x,+y,+z
2 -x+1/2,+y,+z
3 +x+1/2,-y,+z
4 -x,-y,+z
101 +x+1/2,+y+1/2,+z+1/2
102 -x,+y+1/2,+z+1/2
103 +x,-y+1/2,+z+1/2
104 -x+1/2,-y+1/2,+z+1/2

loop_
_atom_site_aniso_label
_atom_site_aniso_U_11
_atom_site_aniso_U_22
_atom_site_aniso_U_33
_atom_site_aniso_U_12
_atom_site_aniso_U_13
_atom_site_aniso_U_23
Au1 0.015(2) 0.034(4) 0.017(2) 0.0 0.0 -0.012(2)
Au2 0.028(2) 0.017(4) 0.048(3) 0.0 0.0 0.006(2)

loop_
_atom_site_type_symbol
_atom_site_label
_atom_site_fract_x
_atom_site_fract_y
_atom_site_fract_z
_atom_site_U_iso_or_equiv
_atom_site_thermal_displace_type
_atom_site_occupancy
_atom_site_symmetry_multiplicity
Au Au1 0.25 0.37044(18) 0.749(2) 0.02178 Uani 1.0 4
Au Au2 0.25 0.60436(16) 0.619(2) 0.03127 Uani 1.0 4
Cl Cl1 0.25 0.4669(11) 0.948(3) 0.051(8) Uiso 1.0 4
Cl Cl2 0.1038(6) 0.3696(7) 0.734(3) 0.036(4) Uiso 1.0 8
Cl Cl3 0.25 0.2726(11) 0.561(3) 0.036(6) Uiso 1.0 4
Cl Cl4 0.25 0.5230(12) 0.389(3) 0.070(9) Uiso 1.0 4
Cl Cl5 0.25 0.6878(11) 0.852(3) 0.050(6) Uiso 1.0 4
Cl Cl6 0.1046(6) 0.6001(6) 0.610(3) 0.041(4) Uiso 1.0 8
C C1 0.0 0.5 -0.001(2) 0.053(19) Uiso 1.0 4
C C2 0.0618(8) 0.4080(8) 0.194(3) 0.061(16) Uiso 1.0 8
C C3 0.0643(8) 0.3409(9) 0.281(2) 0.032(12) Uiso 1.0 8
C C4 -0.0090(8) 0.2965(8) 0.280(3) 0.048(11) Uiso 1.0 8
C C5 -0.0803(8) 0.3180(8) 0.184(3) 0.051(15) Uiso 1.0 8
C C6 -0.0794(8) 0.3865(8) 0.095(3) 0.025(11) Uiso 1.0 8
N N1 -0.0081(11) 0.4291(9) 0.108(2) 0.048(10) Uiso 1.0 8
H H1c1 -0.04587 0.50123 -0.08959 0.075 Uiso 1.0 8
H H1c2 0.11216 0.44191 0.19636 0.075 Uiso 1.0 8
H H1c3 0.11478 0.32635 0.35274 0.075 Uiso 1.0 8
H H1c4 -0.00903 0.24743 0.34319 0.075 Uiso 1.0 8
H H1c5 -0.13145 0.28482 0.1791 0.075 Uiso 1.0 8
H H1c6 -0.12917 0.40382 0.02453 0.075 Uiso 1.0 8

loop_
_atom_type_symbol
_atom_type_number_in_cell
_atom_type_scat_Cromer_Mann_a1
_atom_type_scat_Cromer_Mann_a2
_atom_type_scat_Cromer_Mann_a3
_atom_type_scat_Cromer_Mann_a4
_atom_type_scat_Cromer_Mann_b1
_atom_type_scat_Cromer_Mann_b2
_atom_type_scat_Cromer_Mann_b3
_atom_type_scat_Cromer_Mann_b4
_atom_type_scat_Cromer_Mann_c
_atom_type_scat_dispersion_real
_atom_type_scat_dispersion_imag
_atom_type_scat_source
Cl 32.0 18.2915 0.00660 7.20840 1.17170 6.53370 19.5424 2.33860 60.4486 -16.378 0.364 0.702 International_Tables_Vol_C
C 44.0 2.31000 20.8439 1.02000 10.2075 1.58860 0.56870 0.86500 51.6512 0.21560 0.018 0.009 International_Tables_Vol_C
N 8.0 12.2126 0.00570 3.13220 9.89330 2.01250 28.9975 1.16630 0.58260 -11.529 0.031 0.018 International_Tables_Vol_C
H 48.0 0.49300 10.5109 0.32291 26.1257 0.14019 3.14236 0.04081 57.7997 0.00304 0.000 0.000 International_Tables_Vol_C
Au 8.0 30.6886 1.21990 16.9029 6.82872 12.7801 0.21287 6.52354 18.6590 9.09680 -4.420 7.298 International_Tables_Vol_C

loop_
_geom_angle_atom_site_label_1
_geom_angle_atom_site_label_2
_geom_angle_atom_site_label_3
_geom_angle_site_symmetry_1
_geom_angle_site_symmetry_3
_geom_angle
_geom_angle_publ_flag
Cl1 Au1 Cl2 1_555 1_555 92.2(3) y
Cl1 Au1 Cl2 1_555 2_555 92.2(3) n
Cl1 Au1 Cl3 1_555 1_555 178.1(7) n
Cl2 Au1 Cl2 1_555 2_555 174.2(7) n
Cl2 Au1 Cl3 1_555 1_555 87.9(3) y
Cl2 Au1 Cl3 2_555 1_555 87.9(3) n
Cl4 Au2 Cl5 1_555 1_555 179.7(9) n
Cl4 Au2 Cl6 1_555 1_555 87.5(3) y
Cl4 Au2 Cl6 1_555 2_555 87.5(3) n
Cl5 Au2 Cl6 1_555 1_555 92.5(3) y
Cl5 Au2 Cl6 1_555 2_555 92.5(3) n
Cl6 Au2 Cl6 1_555 2_555 175.0(7) n
N1 C1 N1 1_555 4_565 113.7(19) n
N1 C1 H1c1 1_555 1_555 109.3 n
N1 C1 H1c1 1_555 4_565 114.6 n
N1 C1 H1c1 4_565 1_555 114.6 n
N1 C1 H1c1 4_565 4_565 109.3 n
H1c1 C1 H1c1 1_555 4_565 93.8 n
C3 C2 N1 1_555 1_555 120.6(10) n
C3 C2 H1c2 1_555 1_555 119.9 n
N1 C2 H1c2 1_555 1_555 119.5 n
C2 C3 C4 1_555 1_555 117.8(8) n
C2 C3 H1c3 1_555 1_555 121.0 n
C4 C3 H1c3 1_555 1_555 121.0 n
C3 C4 C5 1_555 1_555 120.8(8) n
C3 C4 H1c4 1_555 1_555 119.5 n
C5 C4 H1c4 1_555 1_555 119.6 n
C4 C5 C6 1_555 1_555 119.1(8) n
C4 C5 H1c5 1_555 1_555 120.3 n
C6 C5 H1c5 1_555 1_555 120.6 n
C5 C6 N1 1_555 1_555 117.5(9) n
C5 C6 H1c6 1_555 1_555 121.5 n
N1 C6 H1c6 1_555 1_555 121.0 n
C1 N1 C2 1_555 1_555 115.8(12) n
C1 N1 C6 1_555 1_555 119.7(10) n
C2 N1 C6 1_555 1_555 124.0(11) n

loop_
_geom_bond_atom_site_label_1
_geom_bond_atom_site_label_2
_geom_bond_site_symmetry_2
_geom_bond_distance
_geom_bond_publ_flag
Au1 Cl1 1_555 2.272(17) y
Au1 Cl2 1_555 2.285(9) y
Au1 Cl2 2_555 2.285(9) n
Au1 Cl3 1_555 2.241(15) y
Au2 Cl4 1_555 2.255(18) y
Au2 Cl5 1_555 2.299(15) y
Au2 Cl6 1_555 2.272(9) y
Au2 Cl6 2_555 2.272(9) n
C1 N1 1_555 1.503(11) n
C1 N1 4_565 1.503(11) n
C1 H1c1 1_555 0.98 n
C1 H1c1 4_565 0.98 n
C2 C3 1_555 1.355(16) n
C2 N1 1_555 1.326(17) n
C2 H1c2 1_555 0.99 n
C3 C4 1_555 1.387(15) n
C3 H1c3 1_555 0.99 n
C4 C5 1_555 1.384(16) n
C4 H1c4 1_555 0.99 n
C5 C6 1_555 1.382(16) n
C5 H1c5 1_555 0.99 n
C6 N1 1_555 1.346(19) n
C6 H1c6 1_555 0.99 n

loop_
_geom_hbond_atom_site_label_D
_geom_hbond_atom_site_label_H
_geom_hbond_atom_site_label_A
_geom_hbond_site_symmetry_A
_geom_hbond_distance_DH
_geom_hbond_distance_HA
_geom_hbond_distance_DA
_geom_hbond_angle_DHA
_geom_hbond_publ_flag
C1 H1C1 Cl2 4_564 0.98 2.79 3.456(18) 126 y
C6 H1C6 Cl5 4_564 0.99 2.81 3.492(19) 127 y

loop_
_geom_torsion_atom_site_label_1
_geom_torsion_atom_site_label_2
_geom_torsion_atom_site_label_3
_geom_torsion_atom_site_label_4
_geom_torsion_site_symmetry_4
_geom_torsion
_geom_torsion_publ_flag
C2 N1 C1 N1 4_565 -70.4(16) y
C6 N1 C1 N1 4_565 118.2(14) y
C1 N1 C2 C3 . -173.1(13) n
C1 N1 C6 C5 . 173.6(13) n
C2 N1 C6 C5 . 3(2) n
N1 C2 C3 C4 . -2(2) n
C2 C3 C4 C5 . 4(3) n
C3 C4 C5 C6 . -3(3) n
C4 C5 C6 N1 . 0(2) n
C6 N1 C2 C3 . -2(2) n
